data_7247100
loop_
_publ_author_name
'Christoff, Rebecca M.'
'Al Bayer, Mohammad'
'Soares da Costa, Tatiana P.'
'Perugini, Matthew A.'
'Abbott, Belinda M.'

_publ_section_title
;
 Enhancing allosteric inhibition of dihydrodipicolinate synthase through
 the design and synthesis of novel dimeric compounds
;
_journal_name_full 'RSC Medicinal Chemistry'
_journal_paper_doi 10.1039/D3MD00044C
_journal_year 2023
_chemical_formula_moiety 'C14 H11 N O5 S'
_chemical_formula_sum 'C14 H11 N O5 S'
_chemical_formula_weight 305.30
_space_group_crystal_system orthorhombic
_space_group_IT_number 60
_space_group_name_Hall '-P 2n 2ab'
_space_group_name_H-M_alt 'P b c n'
_atom_sites_solution_hydrogens geom
_atom_sites_solution_primary iterative
_audit_creation_date 2023-01-08
_audit_creation_method
;
Olex2 1.5
(compiled 2022.04.07 svn.rca3783a0 for OlexSys, GUI svn.r6498)
;
_audit_update_record
;
2023-01-08 deposited with the CCDC.	2023-07-04 downloaded from the CCDC.
;
_cell_angle_alpha 90
_cell_angle_beta 90
_cell_angle_gamma 90
_cell_formula_units_Z 8
_cell_length_a 23.240(4)
_cell_length_b 13.0799(9)
_cell_length_c 13.2996(13)
_cell_measurement_reflns_used 2032
_cell_measurement_temperature 150
_cell_measurement_theta_max 70.5630
_cell_measurement_theta_min 3.8920
_cell_volume 4042.8(8)
_computing_cell_refinement 'CrysAlisPro 1.171.40.53 (Rigaku OD, 2019)'
_computing_data_collection 'CrysAlisPro 1.171.40.53 (Rigaku OD, 2019)'
_computing_data_reduction 'CrysAlisPro 1.171.40.53 (Rigaku OD, 2019)'
_computing_molecular_graphics 'Olex2 1.5 (Dolomanov et al., 2009)'
_computing_publication_material 'Olex2 1.5 (Dolomanov et al., 2009)'
_computing_structure_refinement 'SHELXL 2018/3 (Sheldrick, 2015)'
_computing_structure_solution 'olex2.solve 1.5 (Bourhis et al., 2015)'
_diffrn_ambient_environment air
_diffrn_ambient_temperature 150
_diffrn_detector 'CCD plate'
_diffrn_detector_area_resol_mean 10.0000
_diffrn_detector_type HyPix3000
_diffrn_measured_fraction_theta_full 0.999
_diffrn_measured_fraction_theta_max 0.999
_diffrn_measurement_details
;
List of Runs (angles in degrees, time in seconds):

  # Type    Start    End  Width  t~exp~   \w     \q     \k     \f   Frames
#--------------------------------------------------------------------------
  1  \w    -88.00 -60.00   0.50    2.27    --  -38.50 -63.00  17.00   56
  2  \w    -22.00  24.00   0.50    2.27    --  -38.50  63.00 154.00   92
  3  \w    -74.00   5.00   0.50    2.27    --  -38.50 105.00-118.00  158
  4  \w    -13.00  13.00   0.50    2.27    --  -38.50  62.00   4.00   52
  5  \w     24.00  93.00   0.50    2.27    --   42.60  62.00   4.00  138
  6  \w     59.00  84.00   0.50    2.27    --   42.60  63.00 154.00   50
  7  \w     14.00  76.00   0.50    2.27    --   42.60-105.00 140.00  124
  8  \w      8.00  43.00   0.50    2.27    --   42.60 -63.00  17.00   70
  9  \w     -4.00  21.00   0.50    2.27    --   42.60 -62.00-133.00   50
 10  \w    100.00 125.00   0.50    9.07    --  100.00  62.00   4.00   50
 11  \w    113.00 138.00   0.50    9.07    --  100.00 105.00-118.00   50
 12  \w     68.00  94.00   0.50    9.07    --  100.00 -63.00  17.00   52
 13  \w     98.00 123.00   0.50    9.07    --  100.00  63.00 154.00   50
 14  \w    139.00 164.00   0.50    9.07    --  100.00  62.00   4.00   50
 15  \w     58.00  83.00   0.50    9.07    --  100.00-105.00 140.00   50
 16  \w     46.00  72.00   0.50    9.07    --  100.00 -62.00-133.00   52
 17  \w    -71.00 -46.00   0.50    2.27    --  -38.50 -62.00-133.00   50
 18  \w    -56.00 -16.00   0.50    2.27    --  -38.50 104.00  60.00   80
 19  \w    -82.00 -29.00   0.50    2.27    --  -38.50 -65.00-180.00  106
 20  \w     28.00 114.00   0.50    2.27    --   42.60  11.00 -60.00  172
 21  \w      8.00  48.00   0.50    2.27    --   42.60-104.00-150.00   80
 22  \w    103.00 163.00   0.50    9.07    --  100.00 117.00-180.00  120
 23  \w     39.00 127.00   0.50    9.07    --  100.00 -87.00-120.00  176
 24  \w    105.00 165.00   0.50    9.07    --  100.00  77.00-150.00  120
 25  \w     30.00  70.00   0.50    9.07    --  100.00 -96.00 -60.00   80
 26  \w     87.00 171.00   0.50    9.07    --  100.00  17.00 -60.00  168
 27  \w     89.00 162.00   0.50    9.07    --  100.00  42.00 120.00  146
 28  \w     94.00 165.00   0.50    9.07    --  100.00  33.00   0.00  142
 29  \w     41.00  67.00   0.50    9.07    --  100.00 -42.00   0.00   52
 30  \w     72.00 106.00   0.50    9.07    --  100.00 -42.00   0.00   68
 31  \w    124.00 149.00   0.50    9.07    --  100.00  50.00  90.00   50
 32  \w     89.00 159.00   0.50    9.07    --  100.00 145.00   0.00  140
 33  \w    113.00 158.00   0.50    9.07    --  100.00  77.00-180.00   90
 34  \w     91.00 118.00   0.50    9.07    --  100.00  -8.00-180.00   54
 35  \w     56.00  81.00   0.50    9.07    --  100.00 -25.00   0.00   50
 36  \w     67.00  93.00   0.50    9.07    --  100.00 -17.00  60.00   52
 37  \w     28.00  80.00   0.50    9.07    --  100.00  -8.00-180.00  104
 38  \w     60.00 104.00   0.50    9.07    --  100.00 -33.00  30.00   88
 39  \w     80.00 105.00   0.50    9.07    --  100.00 -96.00 -60.00   50
 40  \w     49.00  74.00   0.50    9.07    --  100.00 -96.00 120.00   50
 41  \w    123.00 163.00   0.50    9.07    --  100.00  25.00 -30.00   80
 42  \w     89.00 142.00   0.50    9.07    --  100.00  50.00-120.00  106
 43  \w    105.00 130.00   0.50    9.07    --  100.00 117.00-120.00   50
 44  \w     97.00 123.00   0.50    9.07    --  100.00  33.00 120.00   52
 45  \w    100.00 125.00   0.50    9.07    --  100.00  33.00 150.00   50
 46  \w     59.00  84.00   0.50    9.07    --  100.00 -42.00-180.00   50
 47  \w     84.00 110.00   0.50    9.07    --  100.00  50.00  90.00   52
 48  \w     93.00 118.00   0.50    9.07    --  100.00  50.00  60.00   50
;
_diffrn_measurement_device 'four-circle diffractometer'
_diffrn_measurement_device_type 'SuperNova, Dual, Cu at home/near, HyPix3000'
_diffrn_measurement_method '\w scans'
_diffrn_orient_matrix_type 'CrysAlisPro convention (1999,Acta A55,543-557)'
_diffrn_orient_matrix_UB_11 0.0385339000
_diffrn_orient_matrix_UB_12 -0.0032014000
_diffrn_orient_matrix_UB_13 -0.1109091000
_diffrn_orient_matrix_UB_21 -0.0733800000
_diffrn_orient_matrix_UB_22 -0.0498412000
_diffrn_orient_matrix_UB_23 -0.0219429000
_diffrn_orient_matrix_UB_31 -0.0809059000
_diffrn_orient_matrix_UB_32 0.0436210000
_diffrn_orient_matrix_UB_33 -0.0330528000
_diffrn_radiation_monochromator mirror
_diffrn_radiation_probe x-ray
_diffrn_radiation_type 'Cu K\a'
_diffrn_radiation_wavelength 1.54184
_diffrn_reflns_av_R_equivalents 0.1559
_diffrn_reflns_av_unetI/netI 0.0780
_diffrn_reflns_Laue_measured_fraction_full 0.999
_diffrn_reflns_Laue_measured_fraction_max 0.999
_diffrn_reflns_limit_h_max 28
_diffrn_reflns_limit_h_min -25
_diffrn_reflns_limit_k_max 15
_diffrn_reflns_limit_k_min -15
_diffrn_reflns_limit_l_max 15
_diffrn_reflns_limit_l_min -16
_diffrn_reflns_number 27673
_diffrn_reflns_point_group_measured_fraction_full 0.999
_diffrn_reflns_point_group_measured_fraction_max 0.999
_diffrn_reflns_theta_full 67.684
_diffrn_reflns_theta_max 68.249
_diffrn_reflns_theta_min 3.804
_diffrn_source 'micro-focus sealed X-ray tube'
_diffrn_source_type 'SuperNova (Cu) X-ray Source'
_exptl_absorpt_coefficient_mu 1.569
_exptl_absorpt_correction_T_max 1.00000
_exptl_absorpt_correction_T_min 0.72969
_exptl_absorpt_correction_type multi-scan
_exptl_absorpt_process_details
;
CrysAlisPro 1.171.40.53 (Rigaku Oxford Diffraction, 2019)
Empirical absorption correction using spherical harmonics,
 implemented in SCALE3 ABSPACK scaling algorithm.
;
_exptl_crystal_colour 'clear yellow'
_exptl_crystal_colour_lustre clear
_exptl_crystal_colour_primary yellow
_exptl_crystal_density_diffrn 1.003
_exptl_crystal_description plate
_exptl_crystal_F_000 1264
_exptl_crystal_size_max 0.2
_exptl_crystal_size_mid 0.18
_exptl_crystal_size_min 0.16
_refine_diff_density_max 0.250
_refine_diff_density_min -0.644
_refine_diff_density_rms 0.093
_refine_ls_extinction_method none
_refine_ls_goodness_of_fit_ref 1.046
_refine_ls_hydrogen_treatment constr
_refine_ls_matrix_type full
_refine_ls_number_parameters 191
_refine_ls_number_reflns 3692
_refine_ls_number_restraints 0
_refine_ls_restrained_S_all 1.046
_refine_ls_R_factor_all 0.1561
_refine_ls_R_factor_gt 0.1158
_refine_ls_shift/su_max 0.002
_refine_ls_shift/su_mean 0.000
_refine_ls_structure_factor_coef Fsqd
_refine_ls_weighting_details 'w=1/[\s^2^(Fo^2^)+(0.2000P)^2^] where P=(Fo^2^+2Fc^2^)/3'
_refine_ls_weighting_scheme calc
_refine_ls_wR_factor_gt 0.3094
_refine_ls_wR_factor_ref 0.3585
_reflns_Friedel_coverage 0.000
_reflns_number_gt 1802
_reflns_number_total 3692
_reflns_threshold_expression 'I > 2\s(I)'
_cod_data_source_file d3md00044c2.cif
_cod_data_source_block 11b
_cod_database_code 7247100
_shelx_shelxl_version_number 2018/3
_chemical_oxdiff_formula C20H18N2O6S2
_shelx_space_group_comment
;
The symmetry employed for this shelxl refinement is uniquely defined
by the following loop, which should always be used as a source of
symmetry information in preference to the above space-group names.
They are only intended as comments.
;
_shelx_estimated_absorpt_t_max 0.787
_shelx_estimated_absorpt_t_min 0.744
_olex2_refinement_description
;
1. Fixed Uiso
 At 1.2 times of:
  All C(H) groups, All C(H,H) groups
 At 1.5 times of:
  All C(H,H,H) groups
2.a Ternary CH refined with riding coordinates:
 C007(H007)
2.b Secondary CH2 refined with riding coordinates:
 C00C(H00A,H00B)
2.c Aromatic/amide H refined with riding coordinates:
 C00E(H00E), C00F(H00F), C00G(H00G), C00J(H00J), C00K(H00K)
2.d Idealised Me refined as rotating group:
 C00L(H00C,H00D,H00H)
;
_olex2_submission_special_instructions 'No special instructions were received'
_oxdiff_exptl_absorpt_empirical_details
;
Empirical correction (ABSPACK) includes:
- Absorption correction using spherical harmonics
- Frame scaling
;
_oxdiff_exptl_absorpt_empirical_full_max 2.959
_oxdiff_exptl_absorpt_empirical_full_min 0.405

loop_
_space_group_symop_operation_xyz
'x, y, z'
'-x+1/2, -y+1/2, z+1/2'
'-x, y, -z+1/2'
'x+1/2, -y+1/2, -z'
'-x, -y, -z'
'x-1/2, y-1/2, -z-1/2'
'x, -y, z-1/2'
'-x-1/2, y-1/2, z'

loop_
_atom_site_label
_atom_site_type_symbol
_atom_site_fract_x
_atom_site_fract_y
_atom_site_fract_z
_atom_site_U_iso_or_equiv
_atom_site_adp_type
_atom_site_occupancy
_atom_site_site_symmetry_order
_atom_site_calc_flag
_atom_site_refinement_flags_posn
_atom_site_refinement_flags_adp
_atom_site_refinement_flags_occupancy
_atom_site_disorder_assembly
_atom_site_disorder_group
S001 S 0.42354(7) 0.50143(9) 0.43469(11) 0.0944(6) Uani 1 1 d . . . . .
O002 O 0.4213(2) 0.5857(3) 0.1578(3) 0.1101(15) Uani 1 1 d . . . . .
O003 O 0.36134(19) 0.8563(3) 0.1654(3) 0.1105(14) Uani 1 1 d . . . . .
N004 N 0.42359(19) 0.6577(3) 0.3140(3) 0.0772(12) Uani 1 1 d . . . . .
O005 O 0.4233(2) 0.6957(3) 0.4836(3) 0.1125(15) Uani 1 1 d . . . . .
O006 O 0.4193(3) -0.0171(3) 0.3954(4) 0.161(3) Uani 1 1 d . . . . .
C007 C 0.4194(2) 0.7647(3) 0.2807(4) 0.0795(14) Uani 1 1 d . . . . .
H007 H 0.418904 0.808695 0.342172 0.095 Uiso 1 1 calc R U . . .
O008 O 0.3200(2) 0.7313(4) 0.2516(4) 0.1382(18) Uani 1 1 d . . . . .
C009 C 0.4232(2) 0.4787(4) 0.3074(4) 0.0816(15) Uani 1 1 d . . . . .
C00A C 0.4228(3) 0.6339(4) 0.4174(4) 0.0892(16) Uani 1 1 d . . . . .
C00B C 0.4230(2) 0.2849(4) 0.2984(4) 0.0857(16) Uani 1 1 d . . . . .
C00C C 0.4721(2) 0.7934(3) 0.2203(4) 0.0840(14) Uani 1 1 d . . . . .
H00A H 0.466185 0.862470 0.191609 0.101 Uiso 1 1 calc R U . . .
H00B H 0.475948 0.744987 0.163554 0.101 Uiso 1 1 calc R U . . .
C00D C 0.4218(3) 0.5764(4) 0.2520(5) 0.0883(16) Uani 1 1 d . . . . .
C00E C 0.4238(3) 0.3878(3) 0.2587(5) 0.0884(16) Uani 1 1 d . . . . .
H00E H 0.424947 0.392408 0.187483 0.106 Uiso 1 1 calc R U . . .
C00F C 0.4191(3) 0.2028(4) 0.2330(5) 0.115(2) Uani 1 1 d . . . . .
H00F H 0.417428 0.214758 0.162575 0.138 Uiso 1 1 calc R U . . .
C00G C 0.4176(4) 0.1049(4) 0.2682(5) 0.130(3) Uani 1 1 d . . . . .
H00G H 0.414253 0.049944 0.221900 0.156 Uiso 1 1 calc R U . . .
C00H C 0.4207(3) 0.0843(4) 0.3681(4) 0.115(3) Uani 1 1 d . . . . .
C00I C 0.3639(3) 0.7829(6) 0.2249(5) 0.1019(18) Uani 1 1 d . . . . .
C00J C 0.4281(4) 0.2621(4) 0.3989(5) 0.127(3) Uani 1 1 d . . . . .
H00J H 0.433600 0.316320 0.445439 0.152 Uiso 1 1 calc R U . . .
C00K C 0.4256(4) 0.1627(4) 0.4347(5) 0.146(4) Uani 1 1 d . . . . .
H00K H 0.427267 0.149449 0.504879 0.175 Uiso 1 1 calc R U . . .
C00L C 0.4146(5) -0.0398(5) 0.4985(7) 0.213(6) Uani 1 1 d . . . . .
H00C H 0.376286 -0.020201 0.522601 0.319 Uiso 1 1 calc R U . . .
H00D H 0.443934 -0.001792 0.535913 0.319 Uiso 1 1 calc R U . . .
H00H H 0.420247 -0.113323 0.508813 0.319 Uiso 1 1 calc R U . . .

loop_
_atom_site_aniso_label
_atom_site_aniso_U_11
_atom_site_aniso_U_22
_atom_site_aniso_U_33
_atom_site_aniso_U_23
_atom_site_aniso_U_13
_atom_site_aniso_U_12
S001 0.1466(15) 0.0576(7) 0.0791(10) 0.0057(5) -0.0085(8) -0.0069(7)
O002 0.200(5) 0.0583(19) 0.072(2) 0.0020(17) -0.001(2) -0.010(2)
O003 0.123(3) 0.099(3) 0.110(3) 0.027(2) -0.012(3) 0.015(2)
N004 0.119(3) 0.0470(19) 0.065(2) 0.0089(16) 0.007(2) -0.0098(19)
O005 0.181(4) 0.068(2) 0.089(3) -0.022(2) 0.011(3) -0.007(2)
O006 0.343(9) 0.052(2) 0.088(3) 0.007(2) 0.022(4) 0.014(3)
C007 0.107(4) 0.053(2) 0.079(3) 0.001(2) 0.006(3) 0.001(2)
O008 0.117(4) 0.138(4) 0.159(5) 0.034(3) -0.002(3) -0.006(3)
C009 0.114(4) 0.055(3) 0.076(3) 0.010(2) -0.009(3) -0.011(2)
C00A 0.118(4) 0.073(3) 0.076(3) -0.007(3) -0.001(3) -0.010(3)
C00B 0.129(4) 0.055(3) 0.073(3) 0.008(2) 0.017(3) 0.002(3)
C00C 0.113(4) 0.052(2) 0.087(3) 0.004(2) 0.006(3) 0.003(2)
C00D 0.116(4) 0.055(3) 0.094(4) 0.004(3) -0.003(3) -0.009(2)
C00E 0.122(5) 0.057(3) 0.086(3) 0.004(2) -0.001(3) -0.004(3)
C00F 0.195(7) 0.061(3) 0.088(4) 0.007(3) 0.015(4) -0.001(3)
C00G 0.251(10) 0.058(3) 0.079(4) -0.009(3) 0.013(5) -0.004(4)
C00H 0.215(8) 0.051(3) 0.080(3) 0.007(2) 0.006(4) 0.004(3)
C00I 0.099(4) 0.117(5) 0.090(4) -0.016(4) 0.008(4) 0.017(4)
C00J 0.255(9) 0.054(3) 0.072(3) -0.007(3) -0.013(4) -0.003(4)
C00K 0.299(12) 0.051(3) 0.087(4) 0.001(3) -0.009(5) 0.017(4)
C00L 0.47(2) 0.058(3) 0.113(6) -0.005(4) 0.044(9) 0.003(6)

loop_
_atom_type_symbol
_atom_type_description
_atom_type_scat_dispersion_real
_atom_type_scat_dispersion_imag
_atom_type_scat_source
C C 0.0181 0.0091 'International Tables Vol C Tables 4.2.6.8 and 6.1.1.4'
H H 0.0000 0.0000 'International Tables Vol C Tables 4.2.6.8 and 6.1.1.4'
N N 0.0311 0.0180 'International Tables Vol C Tables 4.2.6.8 and 6.1.1.4'
O O 0.0492 0.0322 'International Tables Vol C Tables 4.2.6.8 and 6.1.1.4'
S S 0.3331 0.5567 'International Tables Vol C Tables 4.2.6.8 and 6.1.1.4'

loop_
_geom_angle_atom_site_label_1
_geom_angle_atom_site_label_2
_geom_angle_atom_site_label_3
_geom_angle
_geom_angle_site_symmetry_1
_geom_angle_site_symmetry_3
_geom_angle_publ_flag
C009 S001 C00A 92.4(2) . . ?
C00A N004 C007 120.2(4) . . ?
C00D N004 C007 124.4(4) . . ?
C00D N004 C00A 115.0(4) . . ?
C00H O006 C00L 117.6(5) . . ?
N004 C007 H007 107.5 . . ?
N004 C007 C00C 110.1(4) . . ?
N004 C007 C00I 110.8(5) . . ?
C00C C007 H007 107.5 . . ?
C00I C007 H007 107.5 . . ?
C00I C007 C00C 113.1(5) . . ?
C00D C009 S001 110.1(4) . . ?
C00E C009 S001 128.5(4) . . ?
C00E C009 C00D 121.4(5) . . ?
N004 C00A S001 110.3(4) . . ?
O005 C00A S001 125.0(5) . . ?
O005 C00A N004 124.7(5) . . ?
C00F C00B C00E 119.6(5) . . ?
C00J C00B C00E 123.7(5) . . ?
C00J C00B C00F 116.6(5) . . ?
C007 C00C C00C 114.6(5) . 3_655 ?
C007 C00C H00A 108.6 . . ?
C007 C00C H00B 108.6 . . ?
C00C C00C H00A 108.6 3_655 . ?
C00C C00C H00B 108.6 3_655 . ?
H00A C00C H00B 107.6 . . ?
O002 C00D N004 122.2(4) . . ?
O002 C00D C009 125.6(5) . . ?
N004 C00D C009 112.2(5) . . ?
C009 C00E C00B 130.0(5) . . ?
C009 C00E H00E 115.0 . . ?
C00B C00E H00E 115.0 . . ?
C00B C00F H00F 119.5 . . ?
C00G C00F C00B 120.9(6) . . ?
C00G C00F H00F 119.5 . . ?
C00F C00G H00G 119.3 . . ?
C00H C00G C00F 121.4(5) . . ?
C00H C00G H00G 119.3 . . ?
C00G C00H O006 116.7(5) . . ?
C00G C00H C00K 119.5(5) . . ?
C00K C00H O006 123.8(6) . . ?
O003 C00I C007 118.4(6) . . ?
O003 C00I O008 123.2(6) . . ?
O008 C00I C007 117.7(6) . . ?
C00B C00J H00J 118.9 . . ?
C00B C00J C00K 122.3(5) . . ?
C00K C00J H00J 118.9 . . ?
C00H C00K C00J 119.1(6) . . ?
C00H C00K H00K 120.4 . . ?
C00J C00K H00K 120.4 . . ?
O006 C00L H00C 109.5 . . ?
O006 C00L H00D 109.5 . . ?
O006 C00L H00H 109.5 . . ?
H00C C00L H00D 109.5 . . ?
H00C C00L H00H 109.5 . . ?
H00D C00L H00H 109.5 . . ?

loop_
_geom_bond_atom_site_label_1
_geom_bond_atom_site_label_2
_geom_bond_distance
_geom_bond_site_symmetry_2
_geom_bond_publ_flag
S001 C009 1.718(5) . ?
S001 C00A 1.748(6) . ?
O002 C00D 1.259(7) . ?
O003 C00I 1.245(8) . ?
N004 C007 1.471(6) . ?
N004 C00A 1.410(6) . ?
N004 C00D 1.347(7) . ?
O005 C00A 1.195(6) . ?
O006 C00H 1.375(6) . ?
O006 C00L 1.407(10) . ?
C007 H007 1.0000 . ?
C007 C00C 1.511(7) . ?
C007 C00I 1.508(8) . ?
O008 C00I 1.274(8) . ?
C009 C00D 1.475(7) . ?
C009 C00E 1.354(7) . ?
C00B C00E 1.446(6) . ?
C00B C00F 1.385(8) . ?
C00B C00J 1.376(8) . ?
C00C C00C 1.518(11) 3_655 ?
C00C H00A 0.9900 . ?
C00C H00B 0.9900 . ?
C00E H00E 0.9500 . ?
C00F H00F 0.9500 . ?
C00F C00G 1.364(8) . ?
C00G H00G 0.9500 . ?
C00G C00H 1.357(8) . ?
C00H C00K 1.360(8) . ?
C00J H00J 0.9500 . ?
C00J C00K 1.386(8) . ?
C00K H00K 0.9500 . ?
C00L H00C 0.9800 . ?
C00L H00D 0.9800 . ?
C00L H00H 0.9800 . ?

loop_
_geom_torsion_atom_site_label_1
_geom_torsion_atom_site_label_2
_geom_torsion_atom_site_label_3
_geom_torsion_atom_site_label_4
_geom_torsion
_geom_torsion_site_symmetry_1
_geom_torsion_site_symmetry_2
_geom_torsion_site_symmetry_3
_geom_torsion_site_symmetry_4
_geom_torsion_publ_flag
S001 C009 C00D O002 -180.0(5) . . . . ?
S001 C009 C00D N004 2.5(6) . . . . ?
S001 C009 C00E C00B 2.3(10) . . . . ?
N004 C007 C00C C00C -65.4(4) . . . 3_655 ?
N004 C007 C00I O003 -157.3(5) . . . . ?
N004 C007 C00I O008 32.2(7) . . . . ?
O006 C00H C00K C00J 178.3(8) . . . . ?
C007 N004 C00A S001 176.1(4) . . . . ?
C007 N004 C00A O005 -5.9(9) . . . . ?
C007 N004 C00D O002 6.1(9) . . . . ?
C007 N004 C00D C009 -176.2(5) . . . . ?
C009 S001 C00A N004 -1.3(4) . . . . ?
C009 S001 C00A O005 -179.3(6) . . . . ?
C00A S001 C009 C00D -0.6(4) . . . . ?
C00A S001 C009 C00E 179.5(6) . . . . ?
C00A N004 C007 C00C 120.4(5) . . . . ?
C00A N004 C007 C00I -113.8(5) . . . . ?
C00A N004 C00D O002 178.8(6) . . . . ?
C00A N004 C00D C009 -3.6(7) . . . . ?
C00B C00F C00G C00H -1.0(13) . . . . ?
C00B C00J C00K C00H 3.3(13) . . . . ?
C00C C007 C00I O003 -33.2(7) . . . . ?
C00C C007 C00I O008 156.4(5) . . . . ?
C00D N004 C007 C00C -67.4(7) . . . . ?
C00D N004 C007 C00I 58.5(7) . . . . ?
C00D N004 C00A S001 3.1(6) . . . . ?
C00D N004 C00A O005 -178.9(6) . . . . ?
C00D C009 C00E C00B -177.5(6) . . . . ?
C00E C009 C00D O002 -0.1(9) . . . . ?
C00E C009 C00D N004 -177.7(5) . . . . ?
C00E C00B C00F C00G -179.2(7) . . . . ?
C00E C00B C00J C00K 178.2(7) . . . . ?
C00F C00B C00E C009 174.7(6) . . . . ?
C00F C00B C00J C00K -4.3(11) . . . . ?
C00F C00G C00H O006 -179.4(8) . . . . ?
C00F C00G C00H C00K -0.2(13) . . . . ?
C00G C00H C00K C00J -0.9(13) . . . . ?
C00I C007 C00C C00C 170.1(4) . . . 3_655 ?
C00J C00B C00E C009 -7.9(11) . . . . ?
C00J C00B C00F C00G 3.1(10) . . . . ?
C00L O006 C00H C00G -171.6(9) . . . . ?
C00L O006 C00H C00K 9.2(13) . . . . ?
